data_4112419
loop_
_publ_author_name
'Pascal D. C. Dietzel'
'Reinhard K. Kremer'
'Martin Jansen'

_publ_contact_author_address
;Max-Planck-Institut f\"ur Festk\"orperforschung
 Heisenbergstr. 1 
 D-70569 Stuttgart
 Germany
;
_publ_contact_author_email martin@jansen.mpi-stuttgart.mpg.de
_publ_contact_author_fax +49-711-6891502
_publ_contact_author_name 'Martin Jansen'
_publ_contact_author_phone +49-711-6891501
_publ_section_title
;
 Tetraorganylammonium Superoxide Compounds: Close to Unperturbed
 Superoxide Ions in the Solid State
;
_journal_name_full 'Journal of the American Chemical Society'
_journal_page_first 4689
_journal_page_last 4696
_journal_paper_doi 10.1021/ja039880i
_journal_volume 126
_journal_year 2004
_chemical_formula_moiety 'C16 H36 N 1+, O2 1-, 2.5(N H3)'
_chemical_formula_sum 'C16 H43.5 N3.5 O2'
_chemical_formula_weight 317.04
_chemical_name_common
;
 Tetrabutylammonium superoxide ammoniate
;
_chemical_name_systematic
;
 Tetrabutylammonium hyperoxide ammoniate
;
_space_group_IT_number 15
_symmetry_cell_setting monoclinic
_symmetry_space_group_name_Hall '-C 2yc'
_symmetry_space_group_name_H-M 'C 1 2/c 1'
_atom_sites_solution_hydrogens difmap
_atom_sites_solution_primary direct
_atom_sites_solution_secondary difmap
_audit_creation_method SHELXL-97
_cell_angle_alpha 90.00
_cell_angle_beta 124.76(3)
_cell_angle_gamma 90.00
_cell_formula_units_Z 8
_cell_length_a 23.560(5)
_cell_length_b 13.386(3)
_cell_length_c 15.539(3)
_cell_measurement_reflns_used 8000
_cell_measurement_temperature 93(2)
_cell_measurement_theta_max 22.35
_cell_measurement_theta_min 4.3
_cell_volume 4026(2)
_computing_cell_refinement 'Stoe IPDS software, Darmstadt 1998'
_computing_data_collection 'Stoe IPDS software, Darmstadt 1998'
_computing_data_reduction 'Stoe IPDS software, Darmstadt 1998'
_computing_structure_refinement 'SHELXL-97 (Sheldrick, 1997)'
_computing_structure_solution 'SHELXS-97 (Sheldrick, 1997)'
_diffrn_ambient_temperature 93(2)
_diffrn_measured_fraction_theta_full 0.991
_diffrn_measured_fraction_theta_max 0.991
_diffrn_measurement_device_type 'Stoe IPDS'
_diffrn_measurement_method 'phi oscillation'
_diffrn_radiation_monochromator graphite
_diffrn_radiation_source 'fine-focus sealed tube'
_diffrn_radiation_type AgK\a
_diffrn_radiation_wavelength 0.56085
_diffrn_reflns_av_R_equivalents 0.0888
_diffrn_reflns_av_sigmaI/netI 0.0416
_diffrn_reflns_limit_h_max 33
_diffrn_reflns_limit_h_min -33
_diffrn_reflns_limit_k_max 19
_diffrn_reflns_limit_k_min -19
_diffrn_reflns_limit_l_max 21
_diffrn_reflns_limit_l_min -21
_diffrn_reflns_number 40651
_diffrn_reflns_theta_full 23.50
_diffrn_reflns_theta_max 23.50
_diffrn_reflns_theta_min 2.22
_diffrn_standards_decay_% 0
_diffrn_standards_interval_count 0
_diffrn_standards_interval_time 0
_diffrn_standards_number 0
_exptl_absorpt_coefficient_mu 0.044
_exptl_absorpt_correction_T_max 0.983
_exptl_absorpt_correction_T_min 0.884
_exptl_absorpt_correction_type multi-scan
_exptl_absorpt_process_details 'Blessing, R.H., Acta Cryst. 1995, A51, 33'
_exptl_crystal_colour 'pale yellow'
_exptl_crystal_density_diffrn 1.046
_exptl_crystal_description 'large block'
_exptl_crystal_F_000 1440
_exptl_crystal_size_max 0.6
_exptl_crystal_size_mid 0.6
_exptl_crystal_size_min 0.4
_refine_diff_density_max 0.716
_refine_diff_density_min -0.373
_refine_diff_density_rms 0.056
_refine_ls_extinction_method none
_refine_ls_goodness_of_fit_ref 1.045
_refine_ls_hydrogen_treatment mixed
_refine_ls_matrix_type full
_refine_ls_number_parameters 363
_refine_ls_number_reflns 6001
_refine_ls_number_restraints 14
_refine_ls_restrained_S_all 1.045
_refine_ls_R_factor_all 0.0786
_refine_ls_R_factor_gt 0.0576
_refine_ls_shift/su_max 0.001
_refine_ls_shift/su_mean 0.000
_refine_ls_structure_factor_coef Fsqd
_refine_ls_weighting_details 'calc w=1/[\s^2^(Fo^2^)+(0.0626P)^2^+3.5314P] where P=(Fo^2^+2Fc^2^)/3'
_refine_ls_weighting_scheme calc
_refine_ls_wR_factor_gt 0.1293
_refine_ls_wR_factor_ref 0.1413
_reflns_number_gt 4590
_reflns_number_total 6001
_reflns_threshold_expression >2sigma(I)
_cod_data_source_file ja039880isi20031201_083001.cif
_cod_data_source_block NBu4O2
_cod_original_sg_symbol_H-M 'C 2/c'
_cod_original_formula_sum 'C16 H43.50 N3.50 O2'
_cod_database_code 4112419

loop_
_symmetry_equiv_pos_as_xyz
'x, y, z'
'-x, y, -z+1/2'
'x+1/2, y+1/2, z'
'-x+1/2, y+1/2, -z+1/2'
'-x, -y, -z'
'x, -y, z-1/2'
'-x+1/2, -y+1/2, -z'
'x+1/2, -y+1/2, z-1/2'

loop_
_atom_site_label
_atom_site_type_symbol
_atom_site_fract_x
_atom_site_fract_y
_atom_site_fract_z
_atom_site_U_iso_or_equiv
_atom_site_adp_type
_atom_site_occupancy
_atom_site_symmetry_multiplicity
_atom_site_calc_flag
_atom_site_refinement_flags
O1 O 0.17421(7) 0.39347(9) 0.61280(9) 0.0393(3) Uani 1 1 d .
O2 O 0.19330(7) 0.42092(9) 0.55184(10) 0.0392(3) Uani 1 1 d .
N1 N 0.18855(5) 0.32210(7) 0.25785(7) 0.01094(18) Uani 1 1 d .
C1A C 0.14519(6) 0.27059(8) 0.15247(9) 0.0130(2) Uani 1 1 d .
C1B C 0.16718(6) 0.16461(9) 0.15025(10) 0.0173(2) Uani 1 1 d .
C1C C 0.12477(7) 0.12392(10) 0.03877(10) 0.0193(2) Uani 1 1 d .
C1D C 0.04843(7) 0.11232(12) -0.00667(14) 0.0316(4) Uani 1 1 d .
C2A C 0.18898(6) 0.26357(8) 0.34170(9) 0.0120(2) Uani 1 1 d .
C2B C 0.11896(6) 0.23928(9) 0.31982(9) 0.0146(2) Uani 1 1 d .
C2C C 0.13071(6) 0.19382(9) 0.41879(9) 0.0147(2) Uani 1 1 d .
C2D C 0.06432(7) 0.16069(12) 0.40504(11) 0.0240(3) Uani 1 1 d .
C3A C 0.15682(6) 0.42523(8) 0.24242(9) 0.0126(2) Uani 1 1 d .
C3B C 0.19102(7) 0.48981(9) 0.33953(10) 0.0180(2) Uani 1 1 d .
C3C C 0.15491(7) 0.59050(9) 0.31391(10) 0.0181(2) Uani 1 1 d .
C3D C 0.18485(8) 0.65354(11) 0.41194(12) 0.0258(3) Uani 1 1 d .
C4A C 0.26362(5) 0.32949(8) 0.29498(9) 0.0125(2) Uani 1 1 d .
C4B C 0.27643(6) 0.37814(9) 0.21963(9) 0.0160(2) Uani 1 1 d .
C4C C 0.35384(6) 0.39164(9) 0.27277(10) 0.0171(2) Uani 1 1 d .
C4D C 0.36951(7) 0.44386(11) 0.20155(12) 0.0231(3) Uani 1 1 d .
H1AA H 0.0995(8) 0.2726(11) 0.1341(12) 0.011(3) Uiso 1 1 d .
H1AB H 0.1470(8) 0.3117(12) 0.1039(13) 0.017(4) Uiso 1 1 d .
H2AA H 0.2140(8) 0.3037(12) 0.4023(12) 0.013(3) Uiso 1 1 d .
H2AB H 0.2148(8) 0.2057(11) 0.3522(12) 0.011(3) Uiso 1 1 d .
H3AA H 0.1106(8) 0.4132(12) 0.2177(12) 0.015(4) Uiso 1 1 d .
H3AB H 0.1567(9) 0.4568(13) 0.1880(13) 0.021(4) Uiso 1 1 d .
H4AA H 0.2848(8) 0.3668(12) 0.3571(12) 0.012(3) Uiso 1 1 d .
H4AB H 0.2807(8) 0.2636(12) 0.3115(12) 0.014(4) Uiso 1 1 d .
H1BA H 0.1608(9) 0.1218(14) 0.1953(15) 0.026(4) Uiso 1 1 d .
H2CA H 0.1539(8) 0.2420(12) 0.4744(13) 0.014(4) Uiso 1 1 d .
H3CA H 0.1590(9) 0.6252(13) 0.2639(14) 0.021(4) Uiso 1 1 d .
H1BB H 0.2161(10) 0.1621(14) 0.1775(15) 0.031(5) Uiso 1 1 d .
H2BA H 0.0955(9) 0.1924(13) 0.2626(14) 0.021(4) Uiso 1 1 d .
H2BB H 0.0902(9) 0.2993(13) 0.3006(13) 0.018(4) Uiso 1 1 d .
H3BA H 0.2384(10) 0.5006(14) 0.3675(15) 0.032(5) Uiso 1 1 d .
H3BB H 0.1890(9) 0.4572(14) 0.3937(15) 0.027(4) Uiso 1 1 d .
H4BA H 0.2556(9) 0.4414(14) 0.1968(14) 0.024(4) Uiso 1 1 d .
H4BB H 0.2582(9) 0.3375(13) 0.1572(14) 0.023(4) Uiso 1 1 d .
H1CA H 0.1292(10) 0.1690(16) -0.0068(16) 0.038(5) Uiso 1 1 d .
H1CB H 0.1434(9) 0.0586(14) 0.0394(14) 0.027(5) Uiso 1 1 d .
H3CB H 0.1058(9) 0.5802(13) 0.2815(14) 0.022(4) Uiso 1 1 d .
H4CA H 0.3772(9) 0.3242(14) 0.2959(14) 0.026(4) Uiso 1 1 d .
H4CB H 0.3737(10) 0.4296(14) 0.3365(16) 0.031(5) Uiso 1 1 d .
H2CB H 0.1625(9) 0.1367(13) 0.4404(13) 0.020(4) Uiso 1 1 d .
H1DA H 0.0233(11) 0.0805(16) -0.0752(18) 0.044(6) Uiso 1 1 d .
H1DB H 0.0273(11) 0.1729(17) -0.0184(17) 0.041(6) Uiso 1 1 d .
H2DA H 0.0346(11) 0.2156(16) 0.3866(17) 0.039(5) Uiso 1 1 d .
H2DB H 0.0420(10) 0.1107(15) 0.3522(16) 0.031(5) Uiso 1 1 d .
H3DA H 0.1784(10) 0.6215(15) 0.4605(16) 0.032(5) Uiso 1 1 d .
H3DB H 0.1632(10) 0.7178(15) 0.3971(16) 0.035(5) Uiso 1 1 d .
H4DA H 0.3533(10) 0.4048(15) 0.1392(16) 0.035(5) Uiso 1 1 d .
H4DB H 0.3469(11) 0.5084(16) 0.1799(16) 0.038(5) Uiso 1 1 d .
H4DC H 0.4203(11) 0.4545(15) 0.2372(16) 0.037(5) Uiso 1 1 d .
H2DC H 0.0742(10) 0.1324(15) 0.4702(17) 0.036(5) Uiso 1 1 d .
H3DC H 0.2354(12) 0.6633(16) 0.4462(17) 0.044(6) Uiso 1 1 d .
H1DC H 0.0403(13) 0.0690(19) 0.039(2) 0.056(7) Uiso 1 1 d .
N2 N 0.0000 0.7173(2) 0.2500 0.0581(8) Uani 1 2 d SD
H2NA H 0.0328(18) 0.760(3) 0.266(3) 0.097(12) Uiso 1 1 d D
H2NB H 0.013(5) 0.692(8) 0.315(8) 0.17(4) Uiso 0.50 1 d PD
N3 N 0.02035(11) 0.36448(17) 0.52972(18) 0.0525(5) Uani 1 1 d D
H3NA H 0.0607(15) 0.3730(19) 0.549(2) 0.053(7) Uiso 1 1 d D
H3NB H 0.021(2) 0.344(4) 0.575(4) 0.13(2) Uiso 1 1 d D
H3NC H 0.006(2) 0.421(3) 0.538(3) 0.115(14) Uiso 1 1 d D
N4 N 0.04431(13) 0.4806(3) 0.3751(2) 0.1250(18) Uani 1 1 d DU
H4NA H 0.0346(3) 0.5312(13) 0.3507(6) 0.16(2) Uiso 1 1 d RD
H4NB H 0.0256(5) 0.4423(10) 0.3860(4) 0.075(10) Uiso 1 1 d RD
H4NC H 0.0846(10) 0.4648(5) 0.4211(12) 0.117(13) Uiso 1 1 d RD

loop_
_atom_site_aniso_label
_atom_site_aniso_U_11
_atom_site_aniso_U_22
_atom_site_aniso_U_33
_atom_site_aniso_U_23
_atom_site_aniso_U_13
_atom_site_aniso_U_12
O1 0.0576(8) 0.0308(6) 0.0250(6) 0.0041(4) 0.0209(6) 0.0182(5)
O2 0.0455(7) 0.0287(6) 0.0396(7) 0.0011(5) 0.0221(6) 0.0007(5)
N1 0.0112(4) 0.0106(4) 0.0095(4) 0.0002(3) 0.0050(3) -0.0001(3)
C1A 0.0132(5) 0.0131(5) 0.0098(5) -0.0009(4) 0.0048(4) -0.0005(4)
C1B 0.0171(5) 0.0147(5) 0.0159(5) -0.0032(4) 0.0069(4) 0.0016(4)
C1C 0.0234(6) 0.0180(5) 0.0184(6) -0.0066(4) 0.0130(5) -0.0046(4)
C1D 0.0192(6) 0.0250(7) 0.0338(8) -0.0135(6) 0.0052(6) -0.0031(5)
C2A 0.0119(4) 0.0129(5) 0.0100(5) 0.0016(4) 0.0054(4) -0.0006(4)
C2B 0.0114(5) 0.0182(5) 0.0124(5) 0.0016(4) 0.0057(4) -0.0008(4)
C2C 0.0130(5) 0.0180(5) 0.0126(5) 0.0005(4) 0.0070(4) -0.0009(4)
C2D 0.0172(5) 0.0351(7) 0.0201(6) 0.0053(5) 0.0109(5) -0.0036(5)
C3A 0.0133(5) 0.0102(4) 0.0127(5) 0.0003(4) 0.0064(4) 0.0014(4)
C3B 0.0198(5) 0.0138(5) 0.0142(5) -0.0031(4) 0.0061(4) 0.0018(4)
C3C 0.0206(6) 0.0137(5) 0.0181(6) -0.0023(4) 0.0100(5) 0.0017(4)
C3D 0.0303(7) 0.0188(6) 0.0248(7) -0.0074(5) 0.0137(6) 0.0007(5)
C4A 0.0110(4) 0.0136(5) 0.0119(5) 0.0006(4) 0.0059(4) -0.0003(4)
C4B 0.0149(5) 0.0195(5) 0.0133(5) 0.0030(4) 0.0079(4) 0.0001(4)
C4C 0.0165(5) 0.0183(5) 0.0176(6) 0.0012(4) 0.0103(4) -0.0021(4)
C4D 0.0261(6) 0.0237(6) 0.0257(7) -0.0004(5) 0.0185(6) -0.0051(5)
N2 0.0312(12) 0.0450(15) 0.078(2) 0.000 0.0190(13) 0.000
N3 0.0384(9) 0.0461(10) 0.0537(12) -0.0109(9) 0.0149(8) -0.0124(8)
N4 0.0414(12) 0.153(3) 0.122(3) 0.100(3) 0.0122(14) 0.0023(15)

loop_
_atom_type_symbol
_atom_type_description
_atom_type_scat_dispersion_real
_atom_type_scat_dispersion_imag
_atom_type_scat_source
C C 0.0015 0.0009 'International Tables Vol C Tables 4.2.6.8 and 6.1.1.4'
H H 0.0000 0.0000 'International Tables Vol C Tables 4.2.6.8 and 6.1.1.4'
N N 0.0030 0.0019 'International Tables Vol C Tables 4.2.6.8 and 6.1.1.4'
O O 0.0056 0.0036 'International Tables Vol C Tables 4.2.6.8 and 6.1.1.4'

loop_
_geom_angle_atom_site_label_1
_geom_angle_atom_site_label_2
_geom_angle_atom_site_label_3
_geom_angle
C1A N1 C2A 111.35(9)
C1A N1 C4A 111.22(9)
C2A N1 C4A 105.76(9)
C1A N1 C3A 105.94(8)
C2A N1 C3A 111.48(9)
C4A N1 C3A 111.20(8)
N1 C1A C1B 114.94(9)
N1 C1A H1AA 105.3(9)
C1B C1A H1AA 111.5(9)
N1 C1A H1AB 106.6(10)
C1B C1A H1AB 110.6(10)
H1AA C1A H1AB 107.6(13)
C1A C1B C1C 110.42(10)
C1A C1B H1BA 109.6(11)
C1C C1B H1BA 109.5(11)
C1A C1B H1BB 110.9(11)
C1C C1B H1BB 109.1(11)
H1BA C1B H1BB 107.2(15)
C1D C1C C1B 113.57(12)
C1D C1C H1CA 108.2(12)
C1B C1C H1CA 109.3(12)
C1D C1C H1CB 108.6(11)
C1B C1C H1CB 108.0(11)
H1CA C1C H1CB 109.1(16)
C1C C1D H1DA 111.9(13)
C1C C1D H1DB 111.5(14)
H1DA C1D H1DB 104.3(18)
C1C C1D H1DC 112.2(14)
H1DA C1D H1DC 106.1(19)
H1DB C1D H1DC 110(2)
N1 C2A C2B 116.39(9)
N1 C2A H2AA 105.0(10)
C2B C2A H2AA 109.0(10)
N1 C2A H2AB 105.1(10)
C2B C2A H2AB 112.0(9)
H2AA C2A H2AB 108.8(13)
C2A C2B C2C 108.08(10)
C2A C2B H2BA 108.9(10)
C2C C2B H2BA 110.4(10)
C2A C2B H2BB 111.5(10)
C2C C2B H2BB 109.3(10)
H2BA C2B H2BB 108.6(14)
C2D C2C C2B 113.22(10)
C2D C2C H2CA 109.5(10)
C2B C2C H2CA 108.8(10)
C2D C2C H2CB 110.1(10)
C2B C2C H2CB 108.5(10)
H2CA C2C H2CB 106.4(13)
C2C C2D H2DA 110.0(13)
C2C C2D H2DB 110.1(12)
H2DA C2D H2DB 109.7(17)
C2C C2D H2DC 110.5(12)
H2DA C2D H2DC 108.3(17)
H2DB C2D H2DC 108.1(17)
C3B C3A N1 115.26(9)
C3B C3A H3AA 109.8(10)
N1 C3A H3AA 105.1(10)
C3B C3A H3AB 111.5(11)
N1 C3A H3AB 107.3(11)
H3AA C3A H3AB 107.4(14)
C3A C3B C3C 110.19(10)
C3A C3B H3BA 111.2(12)
C3C C3B H3BA 108.8(12)
C3A C3B H3BB 110.2(11)
C3C C3B H3BB 109.1(11)
H3BA C3B H3BB 107.3(16)
C3D C3C C3B 111.06(11)
C3D C3C H3CA 109.9(10)
C3B C3C H3CA 110.1(10)
C3D C3C H3CB 109.5(10)
C3B C3C H3CB 109.4(10)
H3CA C3C H3CB 106.8(14)
C3C C3D H3DA 110.6(12)
C3C C3D H3DB 112.2(12)
H3DA C3D H3DB 107.0(17)
C3C C3D H3DC 109.8(13)
H3DA C3D H3DC 108.5(17)
H3DB C3D H3DC 108.6(17)
C4B C4A N1 115.91(9)
C4B C4A H4AA 110.1(10)
N1 C4A H4AA 104.2(9)
C4B C4A H4AB 111.7(10)
N1 C4A H4AB 105.5(10)
H4AA C4A H4AB 108.9(13)
C4A C4B C4C 109.68(10)
C4A C4B H4BA 112.8(11)
C4C C4B H4BA 107.7(11)
C4A C4B H4BB 111.2(11)
C4C C4B H4BB 108.5(10)
H4BA C4B H4BB 106.8(15)
C4D C4C C4B 111.83(11)
C4D C4C H4CA 111.1(11)
C4B C4C H4CA 109.1(10)
C4D C4C H4CB 109.2(12)
C4B C4C H4CB 110.4(12)
H4CA C4C H4CB 105.0(15)
C4C C4D H4DA 111.0(12)
C4C C4D H4DB 110.4(12)
H4DA C4D H4DB 108.0(17)
C4C C4D H4DC 111.8(12)
H4DA C4D H4DC 107.2(16)
H4DB C4D H4DC 108.2(17)
H2NA N2 H2NB 103(7)
H3NA N3 H3NB 108(4)
H3NA N3 H3NC 107(3)
H3NB N3 H3NC 89(4)
H4NA N4 H4NB 133.0
H4NA N4 H4NC 122.8
H4NB N4 H4NC 99.2

loop_
_geom_bond_atom_site_label_1
_geom_bond_atom_site_label_2
_geom_bond_distance
O1 O2 1.3116(19)
N1 C1A 1.5143(15)
N1 C2A 1.5155(15)
N1 C4A 1.5190(15)
N1 C3A 1.5223(14)
C1A C1B 1.5174(16)
C1A H1AA 0.943(15)
C1A H1AB 0.955(17)
C1B C1C 1.5239(18)
C1B H1BA 0.981(19)
C1B H1BB 0.976(19)
C1C C1D 1.520(2)
C1C H1CA 0.98(2)
C1C H1CB 0.976(19)
C1D H1DA 0.97(2)
C1D H1DB 0.91(2)
C1D H1DC 1.02(3)
C2A C2B 1.5176(16)
C2A H2AA 0.944(16)
C2A H2AB 0.941(15)
C2B C2C 1.5254(17)
C2B H2BA 0.963(17)
C2B H2BB 0.982(17)
C2C C2D 1.5190(17)
C2C H2CA 0.961(16)
C2C H2CB 0.986(17)
C2D H2DA 0.94(2)
C2D H2DB 0.95(2)
C2D H2DC 0.98(2)
C3A C3B 1.5124(17)
C3A H3AA 0.940(16)
C3A H3AB 0.944(18)
C3B C3C 1.5209(17)
C3B H3BA 0.95(2)
C3B H3BB 0.974(19)
C3C C3D 1.5181(19)
C3C H3CA 0.956(19)
C3C H3CB 0.972(18)
C3D H3DA 0.95(2)
C3D H3DB 0.96(2)
C3D H3DC 1.00(2)
C4A C4B 1.5130(17)
C4A H4AA 0.939(16)
C4A H4AB 0.942(16)
C4B C4C 1.5242(17)
C4B H4BA 0.942(18)
C4B H4BB 0.973(18)
C4C C4D 1.5216(18)
C4C H4CA 1.010(18)
C4C H4CB 0.96(2)
C4D H4DA 0.97(2)
C4D H4DB 0.97(2)
C4D H4DC 1.00(2)
N2 H2NA 0.87(4)
N2 H2NB 0.93(10)
N3 H3NA 0.83(3)
N3 H3NB 0.75(5)
N3 H3NC 0.87(4)
N4 H4NA 0.7448
N4 H4NB 0.7554
N4 H4NC 0.8265

loop_
_geom_hbond_atom_site_label_D
_geom_hbond_atom_site_label_H
_geom_hbond_atom_site_label_A
_geom_hbond_distance_DH
_geom_hbond_distance_HA
_geom_hbond_distance_DA
_geom_hbond_angle_DHA
_geom_hbond_site_symmetry_A
N3 H3NA N4 0.83(3) 2.89(3) 3.171(4) 103(2) .
N3 H3NC N4 0.87(4) 2.60(4) 3.373(5) 148(3) 5_566
N3 H3NA O1 0.83(3) 2.28(3) 3.102(3) 176(3) .
N4 H4NB N3 0.76 2.53 3.171(4) 143.7 .
N4 H4NA N3 0.74 3.13 3.373(5) 102.4 5_566
N4 H4NA N4 0.74 2.96 3.196(6) 101.4 2
N4 H4NC O1 0.83 2.66 3.388(3) 148.0 .
N4 H4NC O2 0.83 2.26 3.084(3) 177.4 .
C3A H3AB O1 0.944(18) 2.470(18) 3.3250(17) 150.6(14) 6_565
C3B H3BB O2 0.974(19) 2.449(19) 3.396(2) 164.2(15) .
C2A H2AB O2 0.941(15) 2.470(16) 3.3609(18) 158.1(13) 7_556
C4A H4AB O1 0.942(16) 2.347(16) 3.2730(17) 167.4(14) 7_556
